data_4305232
loop_
_publ_author_name
'Stefan Tampier'
'Rainer M\"uller'
'Andrea Thorn'
'Eike H\"ubner'
'Nicolai Burzlaff'

_publ_contact_author 'Burzlaff, Nicolai'
_publ_contact_author_email burzlaff@chemie.uni-erlangen.de
_publ_section_title
;
Synthesis, Structure, and Reactivity of Ruthenium Carboxylato and
2-Oxocarboxylato Complexes Bearing the Bis(3,5-dimethylpyrazol-1-yl)acetato
Ligand
;
_journal_name_full 'Inorganic Chemistry'
_journal_page_first 9624
_journal_page_last 9641
_journal_paper_doi 10.1021/ic8000224
_journal_volume 47
_journal_year 2008
_chemical_formula_moiety 'C37 H35 N4 O6 P Ru S, 2(C H2 Cl2)'
_chemical_formula_sum 'C39 H39 Cl4 N4 O6 P Ru S'
_chemical_formula_weight 965.64
_chemical_name_systematic
;
 ?
;
_space_group_IT_number 14
_symmetry_cell_setting monoclinic
_symmetry_space_group_name_Hall '-P 2yn'
_symmetry_space_group_name_H-M 'P 1 21/n 1'
_atom_sites_solution_hydrogens geom
_atom_sites_solution_primary direct
_atom_sites_solution_secondary difmap
_audit_creation_method SHELXL-97
_cell_angle_alpha 90.00
_cell_angle_beta 90.07(5)
_cell_angle_gamma 90.00
_cell_formula_units_Z 4
_cell_length_a 10.863(6)
_cell_length_b 14.380(8)
_cell_length_c 26.080(13)
_cell_measurement_reflns_used 50
_cell_measurement_temperature 188(2)
_cell_measurement_theta_max 12.52
_cell_measurement_theta_min 2.78
_cell_volume 4074(4)
_computing_cell_refinement 'Bruker XSCANS'
_computing_data_collection 'Bruker XSCANS'
_computing_data_reduction 'Bruker SHELXTL'
_computing_molecular_graphics 'Bruker SHELXTL'
_computing_publication_material 'Bruker SHELXTL'
_computing_structure_refinement 'SHELXL-97 (Sheldrick, 1997)'
_computing_structure_solution 'SHELXS-97 (Sheldrick, 1997)'
_diffrn_ambient_temperature 188(2)
_diffrn_measured_fraction_theta_full 0.997
_diffrn_measured_fraction_theta_max 0.997
_diffrn_measurement_device_type 'Bruker P4'
_diffrn_measurement_method '\w scans'
_diffrn_radiation_monochromator graphite
_diffrn_radiation_source 'fine-focus sealed tube'
_diffrn_radiation_type MoK\a
_diffrn_radiation_wavelength 0.71073
_diffrn_reflns_av_R_equivalents 0.0527
_diffrn_reflns_av_sigmaI/netI 0.1369
_diffrn_reflns_limit_h_max 12
_diffrn_reflns_limit_h_min 0
_diffrn_reflns_limit_k_max 17
_diffrn_reflns_limit_k_min 0
_diffrn_reflns_limit_l_max 31
_diffrn_reflns_limit_l_min -31
_diffrn_reflns_number 7565
_diffrn_reflns_theta_full 25.02
_diffrn_reflns_theta_max 25.02
_diffrn_reflns_theta_min 2.03
_diffrn_standards_decay_% 0
_diffrn_standards_interval_count 97
_diffrn_standards_number 3
_exptl_absorpt_coefficient_mu 0.789
_exptl_absorpt_correction_T_max 0.8880
_exptl_absorpt_correction_T_min 0.8187
_exptl_absorpt_correction_type psi-scan
_exptl_crystal_colour yellow
_exptl_crystal_density_diffrn 1.574
_exptl_crystal_density_method 'not measured'
_exptl_crystal_description block
_exptl_crystal_F_000 1968
_exptl_crystal_size_max 0.3
_exptl_crystal_size_mid 0.25
_exptl_crystal_size_min 0.2
_refine_diff_density_max 0.528
_refine_diff_density_min -0.796
_refine_diff_density_rms 0.129
_refine_ls_extinction_method none
_refine_ls_goodness_of_fit_ref 1.012
_refine_ls_hydrogen_treatment constr
_refine_ls_matrix_type full
_refine_ls_number_parameters 505
_refine_ls_number_reflns 7160
_refine_ls_number_restraints 0
_refine_ls_restrained_S_all 1.012
_refine_ls_R_factor_all 0.1323
_refine_ls_R_factor_gt 0.0628
_refine_ls_shift/su_max 0.001
_refine_ls_shift/su_mean 0.000
_refine_ls_structure_factor_coef Fsqd
_refine_ls_weighting_details 'calc w=1/[\s^2^(Fo^2^)+(0.0443P)^2^+2.4430P] where P=(Fo^2^+2Fc^2^)/3'
_refine_ls_weighting_scheme calc
_refine_ls_wR_factor_gt 0.1127
_refine_ls_wR_factor_ref 0.1372
_reflns_number_gt 4276
_reflns_number_total 7160
_reflns_threshold_expression >2sigma(I)
_cod_data_source_file ic8000224-file002_6.cif
_cod_data_source_block complex10b
_cod_depositor_comments
;
The following automatic conversions were performed:
'_symmetry_cell_setting' value 'Monoclinic' changed to 'monoclinic'
according to '/home/saulius/struct/CIF-dictionaries/cif_core.dic'
dictionary named 'cif_core.dic' version 2.4.1 from 2010-06-29.

Automatic conversion script
Id: cif_fix_enum 1527 2010-12-29 10:47:43Z saulius 
;
_cod_database_code 4305232

loop_
_symmetry_equiv_pos_as_xyz
'x, y, z'
'-x+1/2, y+1/2, -z+1/2'
'-x, -y, -z'
'x-1/2, -y-1/2, z-1/2'

loop_
_atom_site_label
_atom_site_type_symbol
_atom_site_fract_x
_atom_site_fract_y
_atom_site_fract_z
_atom_site_U_iso_or_equiv
_atom_site_adp_type
_atom_site_occupancy
_atom_site_symmetry_multiplicity
_atom_site_calc_flag
_atom_site_refinement_flags
_atom_site_disorder_assembly
_atom_site_disorder_group
Ru1 Ru 0.78977(5) 0.10031(4) 0.86889(2) 0.01264(14) Uani 1 1 d . . .
S1 S 0.71205(17) 0.24018(12) 0.87064(6) 0.0177(4) Uani 1 1 d . . .
P1 P 0.96840(17) 0.15465(12) 0.82956(7) 0.0154(4) Uani 1 1 d . . .
O1 O 0.8762(4) 0.1140(3) 0.94020(15) 0.0173(11) Uani 1 1 d . . .
C1 C 0.8010(6) -0.0411(4) 0.9591(2) 0.0153(15) Uani 1 1 d . . .
H1 H 0.8084 -0.0849 0.9887 0.018 Uiso 1 1 calc R . .
Cl1 Cl 0.6486(2) 0.28613(18) 1.07955(9) 0.0525(7) Uani 1 1 d . . .
O2 O 0.8753(5) 0.0644(3) 1.02161(17) 0.0252(12) Uani 1 1 d . . .
C2 C 0.8566(6) 0.0533(5) 0.9755(3) 0.0177(15) Uani 1 1 d . . .
Cl2 Cl 0.8152(2) 0.38499(17) 1.00991(9) 0.0504(6) Uani 1 1 d . . .
C3 C 0.6222(6) 0.1453(5) 0.7849(2) 0.0162(15) Uani 1 1 d . . .
O3 O 0.7770(5) 0.3227(3) 0.85345(17) 0.0211(12) Uani 1 1 d . . .
Cl3 Cl 0.6515(4) 0.57770(19) 0.94927(14) 0.1223(18) Uani 1 1 d . . .
O4 O 0.6125(5) 0.2588(3) 0.90648(17) 0.0224(12) Uani 1 1 d . . .
C4 C 0.5451(7) 0.1250(5) 0.7384(3) 0.0192(16) Uani 1 1 d . . .
Cl4 Cl 0.5103(3) 0.49298(17) 0.86587(10) 0.0642(8) Uani 1 1 d . . .
O5 O 0.6943(4) 0.0819(3) 0.80077(16) 0.0158(11) Uani 1 1 d . . .
C5 C 0.4373(7) 0.1736(5) 0.7309(3) 0.0256(18) Uani 1 1 d . . .
H5 H 0.4131 0.2207 0.7543 0.031 Uiso 1 1 calc R . .
O6 O 0.6088(5) 0.2237(3) 0.80671(18) 0.0220(12) Uani 1 1 d . . .
C6 C 0.3635(7) 0.1527(6) 0.6882(3) 0.031(2) Uani 1 1 d . . .
H6 H 0.2886 0.1854 0.6830 0.037 Uiso 1 1 calc R . .
C7 C 0.3997(8) 0.0838(6) 0.6534(3) 0.036(2) Uani 1 1 d . . .
H7 H 0.3502 0.0703 0.6243 0.043 Uiso 1 1 calc R . .
C8 C 0.5079(8) 0.0356(6) 0.6617(3) 0.032(2) Uani 1 1 d . . .
H8 H 0.5331 -0.0108 0.6380 0.038 Uiso 1 1 calc R . .
C9 C 0.5797(8) 0.0544(5) 0.7042(3) 0.0292(19) Uani 1 1 d . . .
H9 H 0.6526 0.0195 0.7103 0.035 Uiso 1 1 calc R . .
N11 N 0.8465(5) -0.0427(4) 0.8672(2) 0.0160(13) Uani 1 1 d . . .
C11 C 0.8661(6) -0.0942(5) 0.7767(2) 0.0217(16) Uani 1 1 d . . .
H11A H 0.8226 -0.0362 0.7691 0.033 Uiso 1 1 calc R . .
H11B H 0.8229 -0.1464 0.7605 0.033 Uiso 1 1 calc R . .
H11C H 0.9502 -0.0906 0.7633 0.033 Uiso 1 1 calc R . .
C12 C 0.8703(6) -0.1086(5) 0.8331(2) 0.0176(15) Uani 1 1 d . . .
N12 N 0.8616(5) -0.0834(4) 0.9151(2) 0.0150(13) Uani 1 1 d . . .
C13 C 0.9008(7) -0.1924(5) 0.8592(3) 0.0209(17) Uani 1 1 d . . .
H13 H 0.9228 -0.2499 0.8438 0.025 Uiso 1 1 calc R . .
C14 C 0.8929(6) -0.1752(4) 0.9099(3) 0.0155(15) Uani 1 1 d . . .
C15 C 0.9121(7) -0.2373(5) 0.9552(3) 0.0258(18) Uani 1 1 d . . .
H15A H 0.8321 -0.2584 0.9681 0.039 Uiso 1 1 calc R . .
H15B H 0.9552 -0.2029 0.9822 0.039 Uiso 1 1 calc R . .
H15C H 0.9615 -0.2912 0.9450 0.039 Uiso 1 1 calc R . .
N21 N 0.6356(5) 0.0353(4) 0.9106(2) 0.0158(13) Uani 1 1 d . . .
C21 C 0.4353(7) 0.0804(5) 0.8705(3) 0.0220(17) Uani 1 1 d . . .
H21A H 0.4653 0.1446 0.8703 0.033 Uiso 1 1 calc R . .
H21B H 0.3499 0.0791 0.8825 0.033 Uiso 1 1 calc R . .
H21C H 0.4393 0.0550 0.8356 0.033 Uiso 1 1 calc R . .
N22 N 0.6706(5) -0.0300(4) 0.9473(2) 0.0159(13) Uani 1 1 d . . .
C22 C 0.5136(6) 0.0231(4) 0.9054(2) 0.0171(16) Uani 1 1 d . . .
C23 C 0.4725(7) -0.0490(5) 0.9371(3) 0.0200(16) Uani 1 1 d . . .
H23 H 0.3900 -0.0702 0.9404 0.024 Uiso 1 1 calc R . .
C24 C 0.5739(6) -0.0837(5) 0.9627(2) 0.0176(16) Uani 1 1 d . . .
C25 C 0.5867(7) -0.1625(4) 0.9999(3) 0.0231(18) Uani 1 1 d . . .
H25A H 0.6123 -0.2187 0.9816 0.035 Uiso 1 1 calc R . .
H25B H 0.5074 -0.1737 1.0167 0.035 Uiso 1 1 calc R . .
H25C H 0.6487 -0.1467 1.0258 0.035 Uiso 1 1 calc R . .
C31 C 1.0782(6) 0.0608(4) 0.8153(3) 0.0179(16) Uani 1 1 d . . .
C32 C 1.1289(7) 0.0447(5) 0.7672(3) 0.0259(18) Uani 1 1 d . . .
H32 H 1.1096 0.0848 0.7394 0.031 Uiso 1 1 calc R . .
C33 C 1.2080(7) -0.0302(5) 0.7600(3) 0.034(2) Uani 1 1 d . . .
H33 H 1.2441 -0.0404 0.7273 0.041 Uiso 1 1 calc R . .
C34 C 1.2345(7) -0.0904(5) 0.8003(3) 0.035(2) Uani 1 1 d . . .
H34 H 1.2852 -0.1432 0.7948 0.041 Uiso 1 1 calc R . .
C35 C 1.1870(7) -0.0730(5) 0.8482(3) 0.030(2) Uani 1 1 d . . .
H35 H 1.2071 -0.1131 0.8759 0.035 Uiso 1 1 calc R . .
C36 C 1.1105(7) 0.0019(5) 0.8564(3) 0.0239(17) Uani 1 1 d . . .
H36 H 1.0795 0.0139 0.8898 0.029 Uiso 1 1 calc R . .
C41 C 0.9458(6) 0.2157(5) 0.7683(2) 0.0173(16) Uani 1 1 d . . .
C42 C 0.9737(7) 0.3100(5) 0.7624(3) 0.0233(17) Uani 1 1 d . . .
H42 H 1.0052 0.3443 0.7907 0.028 Uiso 1 1 calc R . .
C43 C 0.9557(7) 0.3538(5) 0.7154(3) 0.0280(18) Uani 1 1 d . . .
H43 H 0.9750 0.4179 0.7119 0.034 Uiso 1 1 calc R . .
C44 C 0.9104(7) 0.3057(6) 0.6740(3) 0.032(2) Uani 1 1 d . . .
H44 H 0.8993 0.3358 0.6419 0.038 Uiso 1 1 calc R . .
C45 C 0.8810(7) 0.2122(6) 0.6798(3) 0.0291(19) Uani 1 1 d . . .
H45 H 0.8498 0.1784 0.6513 0.035 Uiso 1 1 calc R . .
C46 C 0.8965(7) 0.1675(5) 0.7265(3) 0.0225(17) Uani 1 1 d . . .
H46 H 0.8737 0.1041 0.7300 0.027 Uiso 1 1 calc R . .
C51 C 1.0705(7) 0.2355(4) 0.8653(3) 0.0173(16) Uani 1 1 d . . .
C52 C 1.1906(7) 0.2480(5) 0.8475(3) 0.0271(18) Uani 1 1 d . . .
H52 H 1.2190 0.2134 0.8189 0.033 Uiso 1 1 calc R . .
C53 C 1.2686(8) 0.3108(5) 0.8716(3) 0.035(2) Uani 1 1 d . . .
H53 H 1.3506 0.3181 0.8597 0.041 Uiso 1 1 calc R . .
C54 C 1.2278(8) 0.3624(5) 0.9125(3) 0.034(2) Uani 1 1 d . . .
H54 H 1.2809 0.4061 0.9286 0.040 Uiso 1 1 calc R . .
C55 C 1.1101(8) 0.3503(5) 0.9299(3) 0.0300(19) Uani 1 1 d . . .
H55 H 1.0822 0.3856 0.9584 0.036 Uiso 1 1 calc R . .
C56 C 1.0319(7) 0.2885(5) 0.9071(3) 0.0245(17) Uani 1 1 d . . .
H56 H 0.9505 0.2815 0.9198 0.029 Uiso 1 1 calc R . .
C61 C 0.7439(9) 0.2770(6) 1.0253(4) 0.050(3) Uani 1 1 d . . .
H61A H 0.6942 0.2558 0.9956 0.060 Uiso 1 1 calc R . .
H61B H 0.8084 0.2297 1.0318 0.060 Uiso 1 1 calc R . .
C71 C 0.6011(13) 0.4779(7) 0.9205(4) 0.084(4) Uani 1 1 d . . .
H71A H 0.5532 0.4418 0.9459 0.101 Uiso 1 1 calc R . .
H71B H 0.6738 0.4402 0.9111 0.101 Uiso 1 1 calc R . .

loop_
_atom_site_aniso_label
_atom_site_aniso_U_11
_atom_site_aniso_U_22
_atom_site_aniso_U_33
_atom_site_aniso_U_23
_atom_site_aniso_U_13
_atom_site_aniso_U_12
Ru1 0.0132(3) 0.0119(2) 0.0128(3) 0.0001(3) 0.0011(2) -0.0004(3)
S1 0.0197(10) 0.0142(9) 0.0192(9) -0.0004(7) 0.0001(8) 0.0003(8)
P1 0.0155(10) 0.0152(9) 0.0155(9) 0.0017(7) 0.0013(8) 0.0000(8)
O1 0.021(3) 0.016(3) 0.014(2) -0.003(2) -0.008(2) -0.003(2)
C1 0.019(4) 0.016(3) 0.011(3) 0.003(3) 0.002(3) 0.003(3)
Cl1 0.0473(16) 0.0613(16) 0.0490(14) -0.0158(12) -0.0023(12) -0.0053(13)
O2 0.041(4) 0.020(3) 0.015(3) -0.003(2) -0.005(2) -0.006(2)
C2 0.012(4) 0.016(4) 0.025(4) -0.001(3) -0.002(3) -0.001(3)
Cl2 0.0569(16) 0.0473(14) 0.0468(13) 0.0062(11) -0.0064(12) 0.0039(13)
C3 0.013(4) 0.021(4) 0.015(3) 0.008(3) 0.004(3) 0.002(3)
O3 0.022(3) 0.014(2) 0.027(3) 0.002(2) 0.003(2) -0.003(2)
Cl3 0.220(5) 0.0363(16) 0.110(3) -0.0108(16) -0.106(3) 0.007(2)
O4 0.024(3) 0.026(3) 0.017(2) -0.002(2) 0.008(2) 0.001(2)
C4 0.014(4) 0.025(4) 0.019(4) 0.002(3) -0.004(3) -0.004(3)
Cl4 0.077(2) 0.0452(14) 0.0701(18) 0.0051(13) -0.0264(16) -0.0152(14)
O5 0.016(3) 0.016(3) 0.015(2) -0.0039(19) 0.003(2) 0.001(2)
C5 0.029(5) 0.026(4) 0.022(4) 0.006(3) 0.002(4) -0.001(4)
O6 0.023(3) 0.019(3) 0.024(3) 0.000(2) -0.004(2) 0.003(2)
C6 0.024(5) 0.037(5) 0.032(4) 0.014(4) -0.008(4) -0.009(4)
C7 0.041(6) 0.037(5) 0.029(4) 0.008(4) -0.013(4) -0.017(4)
C8 0.037(5) 0.033(5) 0.026(4) 0.001(4) -0.009(4) -0.004(4)
C9 0.031(5) 0.028(4) 0.029(4) 0.006(3) -0.006(4) -0.001(4)
N11 0.012(3) 0.021(3) 0.015(3) 0.002(2) -0.001(2) 0.001(3)
C11 0.020(4) 0.020(4) 0.025(4) -0.006(3) -0.001(3) -0.003(4)
C12 0.015(4) 0.019(4) 0.019(3) 0.000(3) 0.006(3) -0.001(3)
N12 0.015(3) 0.013(3) 0.016(3) 0.002(2) -0.003(2) -0.001(3)
C13 0.023(4) 0.011(3) 0.028(4) -0.011(3) 0.001(3) -0.001(3)
C14 0.012(4) 0.010(3) 0.024(4) 0.000(3) 0.002(3) -0.001(3)
C15 0.028(5) 0.016(4) 0.034(4) 0.002(3) -0.004(4) 0.005(4)
N21 0.011(3) 0.020(3) 0.016(3) 0.004(2) 0.005(2) -0.002(3)
C21 0.020(4) 0.024(4) 0.021(4) 0.005(3) 0.003(3) 0.000(3)
N22 0.021(3) 0.014(3) 0.013(3) 0.002(2) 0.006(3) 0.001(3)
C22 0.019(4) 0.013(3) 0.019(4) -0.003(3) -0.005(3) 0.002(3)
C23 0.017(4) 0.020(4) 0.023(4) -0.006(3) 0.011(3) -0.006(3)
C24 0.015(4) 0.021(4) 0.017(3) -0.006(3) 0.008(3) -0.001(3)
C25 0.031(5) 0.016(4) 0.023(4) 0.002(3) 0.012(4) -0.006(3)
C31 0.010(4) 0.013(3) 0.031(4) -0.006(3) 0.002(3) -0.006(3)
C32 0.024(5) 0.025(4) 0.030(4) 0.001(3) 0.008(4) -0.005(4)
C33 0.029(5) 0.029(4) 0.046(5) -0.017(4) 0.010(4) -0.007(4)
C34 0.015(4) 0.018(4) 0.071(6) -0.005(4) 0.005(4) 0.009(4)
C35 0.016(4) 0.023(4) 0.050(5) 0.005(4) -0.006(4) 0.004(3)
C36 0.019(4) 0.024(4) 0.029(4) -0.003(3) -0.001(3) -0.003(3)
C41 0.012(4) 0.024(4) 0.016(4) 0.004(3) 0.009(3) 0.008(3)
C42 0.018(4) 0.022(4) 0.030(4) 0.006(3) 0.003(3) -0.003(3)
C43 0.022(5) 0.026(4) 0.036(5) 0.009(4) 0.007(4) 0.005(4)
C44 0.029(5) 0.043(5) 0.023(4) 0.021(4) 0.011(4) 0.012(4)
C45 0.026(5) 0.039(5) 0.022(4) 0.009(4) -0.003(4) 0.003(4)
C46 0.026(5) 0.021(4) 0.021(4) 0.002(3) 0.002(3) -0.004(3)
C51 0.015(4) 0.014(3) 0.023(4) 0.008(3) -0.008(3) 0.000(3)
C52 0.020(5) 0.019(4) 0.042(5) -0.002(3) -0.001(4) -0.001(4)
C53 0.028(5) 0.032(4) 0.043(5) 0.001(4) -0.005(4) -0.010(4)
C54 0.034(5) 0.025(4) 0.042(5) 0.003(4) -0.022(4) -0.010(4)
C55 0.038(5) 0.029(4) 0.023(4) 0.008(3) 0.003(4) -0.009(4)
C56 0.027(5) 0.026(4) 0.020(4) 0.005(3) 0.001(3) -0.005(4)
C61 0.050(7) 0.042(6) 0.059(6) -0.013(5) 0.001(5) -0.003(5)
C71 0.129(12) 0.042(6) 0.081(8) -0.006(6) -0.055(8) -0.017(7)

loop_
_atom_type_symbol
_atom_type_description
_atom_type_scat_dispersion_real
_atom_type_scat_dispersion_imag
_atom_type_scat_source
C C 0.0033 0.0016 'International Tables Vol C Tables 4.2.6.8 and 6.1.1.4'
H H 0.0000 0.0000 'International Tables Vol C Tables 4.2.6.8 and 6.1.1.4'
N N 0.0061 0.0033 'International Tables Vol C Tables 4.2.6.8 and 6.1.1.4'
O O 0.0106 0.0060 'International Tables Vol C Tables 4.2.6.8 and 6.1.1.4'
P P 0.1023 0.0942 'International Tables Vol C Tables 4.2.6.8 and 6.1.1.4'
S S 0.1246 0.1234 'International Tables Vol C Tables 4.2.6.8 and 6.1.1.4'
Ru Ru -1.2594 0.8363 'International Tables Vol C Tables 4.2.6.8 and 6.1.1.4'
Cl Cl 0.1484 0.1585 'International Tables Vol C Tables 4.2.6.8 and 6.1.1.4'

loop_
_geom_angle_atom_site_label_1
_geom_angle_atom_site_label_2
_geom_angle_atom_site_label_3
_geom_angle
_geom_angle_site_symmetry_1
_geom_angle_site_symmetry_3
_geom_angle_publ_flag
O5 Ru1 O1 176.01(19) . . ?
O5 Ru1 N11 90.21(19) . . ?
O1 Ru1 N11 88.82(19) . . ?
O5 Ru1 S1 86.71(13) . . ?
O1 Ru1 S1 93.90(13) . . ?
N11 Ru1 S1 173.92(16) . . ?
O5 Ru1 N21 89.4(2) . . ?
O1 Ru1 N21 86.7(2) . . ?
N11 Ru1 N21 79.7(2) . . ?
S1 Ru1 N21 94.98(16) . . ?
O5 Ru1 P1 94.68(14) . . ?
O1 Ru1 P1 89.25(14) . . ?
N11 Ru1 P1 94.19(16) . . ?
S1 Ru1 P1 91.29(7) . . ?
N21 Ru1 P1 172.73(15) . . ?
O3 S1 O4 114.2(3) . . ?
O3 S1 O6 96.3(2) . . ?
O4 S1 O6 98.0(3) . . ?
O3 S1 Ru1 124.0(2) . . ?
O4 S1 Ru1 118.1(2) . . ?
O6 S1 Ru1 95.10(15) . . ?
C31 P1 C41 105.1(3) . . ?
C31 P1 C51 100.0(3) . . ?
C41 P1 C51 102.5(3) . . ?
C31 P1 Ru1 112.5(2) . . ?
C41 P1 Ru1 115.6(2) . . ?
C51 P1 Ru1 119.1(2) . . ?
C2 O1 Ru1 119.9(4) . . ?
N12 C1 N22 108.6(5) . . ?
N12 C1 C2 114.0(6) . . ?
N22 C1 C2 109.9(5) . . ?
O2 C2 O1 125.7(6) . . ?
O2 C2 C1 116.7(6) . . ?
O1 C2 C1 117.6(6) . . ?
O5 C3 O6 124.1(6) . . ?
O5 C3 C4 117.9(6) . . ?
O6 C3 C4 118.0(6) . . ?
C5 C4 C9 120.3(7) . . ?
C5 C4 C3 119.4(6) . . ?
C9 C4 C3 120.2(7) . . ?
C3 O5 Ru1 119.7(4) . . ?
C4 C5 C6 119.3(7) . . ?
C3 O6 S1 114.2(4) . . ?
C7 C6 C5 120.3(8) . . ?
C8 C7 C6 119.6(7) . . ?
C9 C8 C7 120.4(8) . . ?
C8 C9 C4 120.0(8) . . ?
C12 N11 N12 106.2(5) . . ?
C12 N11 Ru1 139.0(5) . . ?
N12 N11 Ru1 114.8(4) . . ?
N11 C12 C13 109.3(6) . . ?
N11 C12 C11 124.0(6) . . ?
C13 C12 C11 126.8(6) . . ?
C14 N12 N11 110.2(5) . . ?
C14 N12 C1 126.4(5) . . ?
N11 N12 C1 118.6(5) . . ?
C14 C13 C12 107.4(6) . . ?
C13 C14 N12 106.9(6) . . ?
C13 C14 C15 131.1(6) . . ?
N12 C14 C15 122.0(6) . . ?
C22 N21 N22 104.5(5) . . ?
C22 N21 Ru1 139.0(5) . . ?
N22 N21 Ru1 114.7(4) . . ?
C24 N22 N21 112.0(6) . . ?
C24 N22 C1 128.5(6) . . ?
N21 N22 C1 118.9(5) . . ?
N21 C22 C23 110.6(6) . . ?
N21 C22 C21 123.5(6) . . ?
C23 C22 C21 125.9(7) . . ?
C24 C23 C22 107.3(6) . . ?
N22 C24 C23 105.5(6) . . ?
N22 C24 C25 123.3(6) . . ?
C23 C24 C25 131.3(6) . . ?
C32 C31 C36 119.1(7) . . ?
C32 C31 P1 124.2(6) . . ?
C36 C31 P1 116.7(5) . . ?
C31 C32 C33 119.8(7) . . ?
C32 C33 C34 120.4(7) . . ?
C35 C34 C33 119.7(7) . . ?
C34 C35 C36 120.7(7) . . ?
C35 C36 C31 120.2(7) . . ?
C46 C41 C42 118.6(6) . . ?
C46 C41 P1 119.5(5) . . ?
C42 C41 P1 121.9(5) . . ?
C43 C42 C41 120.3(7) . . ?
C44 C43 C42 120.9(7) . . ?
C43 C44 C45 119.0(7) . . ?
C46 C45 C44 121.1(7) . . ?
C45 C46 C41 120.1(7) . . ?
C56 C51 C52 118.1(7) . . ?
C56 C51 P1 123.6(6) . . ?
C52 C51 P1 118.1(6) . . ?
C53 C52 C51 120.2(8) . . ?
C54 C53 C52 120.4(8) . . ?
C55 C54 C53 119.4(8) . . ?
C56 C55 C54 121.3(8) . . ?
C55 C56 C51 120.6(7) . . ?
Cl1 C61 Cl2 111.8(5) . . ?
Cl3 C71 Cl4 115.8(6) . . ?

loop_
_geom_bond_atom_site_label_1
_geom_bond_atom_site_label_2
_geom_bond_distance
_geom_bond_site_symmetry_2
_geom_bond_publ_flag
Ru1 O5 2.073(4) . ?
Ru1 O1 2.092(4) . ?
Ru1 N11 2.147(6) . ?
Ru1 S1 2.182(2) . ?
Ru1 N21 2.206(6) . ?
Ru1 P1 2.331(2) . ?
S1 O3 1.452(5) . ?
S1 O4 1.456(5) . ?
S1 O6 2.022(5) . ?
P1 C31 1.839(7) . ?
P1 C41 1.839(7) . ?
P1 C51 1.858(7) . ?
O1 C2 1.286(8) . ?
C1 N12 1.456(8) . ?
C1 N22 1.459(9) . ?
C1 C2 1.545(9) . ?
Cl1 C61 1.760(9) . ?
O2 C2 1.230(8) . ?
Cl2 C61 1.781(9) . ?
C3 O5 1.271(8) . ?
C3 O6 1.272(8) . ?
C3 C4 1.500(9) . ?
Cl3 C71 1.709(10) . ?
C4 C5 1.377(10) . ?
C4 C9 1.404(10) . ?
Cl4 C71 1.745(10) . ?
C5 C6 1.402(10) . ?
C6 C7 1.400(11) . ?
C7 C8 1.382(11) . ?
C8 C9 1.380(10) . ?
N11 C12 1.326(8) . ?
N11 N12 1.389(7) . ?
C11 C12 1.487(9) . ?
C12 C13 1.423(9) . ?
N12 C14 1.371(8) . ?
C13 C14 1.348(9) . ?
C14 C15 1.495(9) . ?
N21 C22 1.343(9) . ?
N21 N22 1.393(7) . ?
C21 C22 1.493(9) . ?
N22 C24 1.364(8) . ?
C22 C23 1.400(9) . ?
C23 C24 1.381(10) . ?
C24 C25 1.498(9) . ?
C31 C32 1.391(10) . ?
C31 C36 1.408(10) . ?
C32 C33 1.391(10) . ?
C33 C34 1.392(11) . ?
C34 C35 1.373(11) . ?
C35 C36 1.377(10) . ?
C41 C46 1.397(9) . ?
C41 C42 1.398(9) . ?
C42 C43 1.393(10) . ?
C43 C44 1.374(11) . ?
C44 C45 1.390(11) . ?
C45 C46 1.387(9) . ?
C51 C56 1.396(10) . ?
C51 C52 1.396(10) . ?
C52 C53 1.388(10) . ?
C53 C54 1.373(11) . ?
C54 C55 1.369(11) . ?
C55 C56 1.365(10) . ?
